data_7201167
loop_
_publ_author_name
'Nauha, Elisa'
'Saxell, Heidi'
'Nissinen, Maija'
'Kolehmainen, Erkki'
'Sch\"afer, Ansgar'
'Schlecker, Rainer'

_publ_section_title
;
 Polymorphism and versatile solvate formation of thiophanate-methyl
;
_journal_issue 11
_journal_name_full CrystEngComm
_journal_page_first 2536
_journal_paper_doi 10.1039/b905511h
_journal_volume 11
_journal_year 2009
_chemical_formula_moiety 'C12 H14 N4 O4 S2, C6 H4 Cl2'
_chemical_formula_sum 'C18 H18 Cl2 N4 O4 S2'
_chemical_formula_weight 489.38
_chemical_name_common 'thiophanate-methyl, 1,2-dichlorobenzene'
_chemical_name_systematic
;
?
;
_space_group_IT_number 2
_symmetry_cell_setting triclinic
_symmetry_space_group_name_Hall '-P 1'
_symmetry_space_group_name_H-M 'P -1'
_atom_sites_solution_hydrogens geom
_atom_sites_solution_primary direct
_atom_sites_solution_secondary difmap
_audit_creation_method SHELXL-97
_cell_angle_alpha 81.910(4)
_cell_angle_beta 84.862(4)
_cell_angle_gamma 73.646(4)
_cell_formula_units_Z 2
_cell_length_a 7.9951(7)
_cell_length_b 9.5484(9)
_cell_length_c 14.7017(11)
_cell_measurement_temperature 103(2)
_cell_volume 1064.73(16)
_computing_structure_refinement 'SHELXL-97 (Sheldrick, 1997)'
_diffrn_ambient_temperature 103(2)
_diffrn_measured_fraction_theta_full 0.893
_diffrn_measured_fraction_theta_max 0.893
_diffrn_measurement_device_type 'Bruker AXS CCD Detector'
_diffrn_radiation_monochromator graphite
_diffrn_radiation_source 'fine-focus sealed tube'
_diffrn_radiation_type CuK\a
_diffrn_radiation_wavelength 1.54178
_diffrn_reflns_av_R_equivalents 0.0323
_diffrn_reflns_av_sigmaI/netI 0.0341
_diffrn_reflns_limit_h_max 8
_diffrn_reflns_limit_h_min -8
_diffrn_reflns_limit_k_max 10
_diffrn_reflns_limit_k_min -9
_diffrn_reflns_limit_l_max 16
_diffrn_reflns_limit_l_min -16
_diffrn_reflns_number 7159
_diffrn_reflns_theta_full 57.90
_diffrn_reflns_theta_max 57.90
_diffrn_reflns_theta_min 3.04
_exptl_absorpt_coefficient_mu 4.876
_exptl_absorpt_correction_T_max 0.3759
_exptl_absorpt_correction_T_min 0.3759
_exptl_absorpt_correction_type empirical
_exptl_absorpt_process_details 'R.H. Blessing, Acta Cryst. A 1995, 51, 33'
_exptl_crystal_colour colorless
_exptl_crystal_density_diffrn 1.526
_exptl_crystal_density_method 'not measured'
_exptl_crystal_description block
_exptl_crystal_F_000 504
_exptl_crystal_size_max 0.20
_exptl_crystal_size_mid 0.20
_exptl_crystal_size_min 0.20
_refine_diff_density_max 0.496
_refine_diff_density_min -0.605
_refine_diff_density_rms 0.129
_refine_ls_extinction_coef 0.0394(16)
_refine_ls_extinction_expression Fc^*^=kFc[1+0.001xFc^2^\l^3^/sin(2\q)]^-1/4^
_refine_ls_extinction_method SHELXL
_refine_ls_goodness_of_fit_ref 1.201
_refine_ls_hydrogen_treatment mixed
_refine_ls_matrix_type full
_refine_ls_number_parameters 284
_refine_ls_number_reflns 2645
_refine_ls_number_restraints 4
_refine_ls_restrained_S_all 1.202
_refine_ls_R_factor_all 0.0472
_refine_ls_R_factor_gt 0.0459
_refine_ls_shift/su_max 0.001
_refine_ls_shift/su_mean 0.000
_refine_ls_structure_factor_coef Fsqd
_refine_ls_weighting_details 'calc w=1/[\s^2^(Fo^2^)+(0.0707P)^2^+0.4975P] where P=(Fo^2^+2Fc^2^)/3'
_refine_ls_weighting_scheme calc
_refine_ls_wR_factor_gt 0.1127
_refine_ls_wR_factor_ref 0.1138
_reflns_number_gt 2527
_reflns_number_total 2645
_reflns_threshold_expression >2sigma(I)
_cod_data_source_file b905511h.txt
_cod_data_source_block TM_12DCB
_cod_original_sg_symbol_H-M p-1
_cod_database_code 7201167

loop_
_symmetry_equiv_pos_as_xyz
'x, y, z'
'-x, -y, -z'

loop_
_atom_site_label
_atom_site_type_symbol
_atom_site_fract_x
_atom_site_fract_y
_atom_site_fract_z
_atom_site_U_iso_or_equiv
_atom_site_adp_type
_atom_site_occupancy
_atom_site_symmetry_multiplicity
_atom_site_calc_flag
_atom_site_refinement_flags
_atom_site_disorder_assembly
_atom_site_disorder_group
S1 S 0.50354(9) 0.09760(7) 0.86255(4) 0.0119(3) Uani 1 1 d . . .
S2 S 0.07357(8) 0.41754(7) 0.81120(4) 0.0138(3) Uani 1 1 d . . .
O1 O 0.8848(2) 0.2460(2) 1.01625(12) 0.0147(5) Uani 1 1 d . . .
O2 O 0.8209(3) 0.0759(2) 1.12681(13) 0.0185(5) Uani 1 1 d . . .
O3 O 0.4180(2) 0.3911(2) 1.05018(12) 0.0147(5) Uani 1 1 d . . .
O4 O 0.2238(2) 0.27801(19) 1.12455(12) 0.0113(5) Uani 1 1 d . . .
N1 N 0.7116(3) 0.1005(2) 0.99105(15) 0.0115(6) Uani 1 1 d D . .
H1 H 0.664(3) 0.032(3) 1.0203(19) 0.014 Uiso 1 1 d D . .
N2 N 0.7054(3) 0.2762(2) 0.86402(14) 0.0088(5) Uani 1 1 d D . .
H2 H 0.797(3) 0.295(3) 0.8846(19) 0.011 Uiso 1 1 d D . .
N3 N 0.3646(3) 0.4562(2) 0.86985(15) 0.0083(5) Uani 1 1 d D . .
H3 H 0.424(3) 0.452(3) 0.9175(15) 0.010 Uiso 1 1 d D . .
N4 N 0.1768(3) 0.3768(2) 0.98030(15) 0.0095(5) Uani 1 1 d D . .
H4 H 0.082(3) 0.345(3) 0.9914(19) 0.011 Uiso 1 1 d D . .
C1 C 0.9347(4) 0.1088(4) 1.1880(2) 0.0217(7) Uani 1 1 d . . .
H1A H 0.9312 0.0494 1.2478 0.032 Uiso 1 1 calc R . .
H1B H 0.8950 0.2133 1.1961 0.032 Uiso 1 1 calc R . .
H1C H 1.0546 0.0857 1.1611 0.032 Uiso 1 1 calc R . .
C2 C 0.8135(3) 0.1502(3) 1.04294(19) 0.0110(6) Uani 1 1 d . . .
C3 C 0.6479(3) 0.1644(3) 0.90640(18) 0.0084(6) Uani 1 1 d . . .
C4 C 0.6344(3) 0.3624(3) 0.78137(18) 0.0080(6) Uani 1 1 d . . .
C5 C 0.7369(4) 0.3600(3) 0.70000(18) 0.0101(6) Uani 1 1 d . . .
H5 H 0.8535 0.2990 0.6988 0.012 Uiso 1 1 calc R . .
C6 C 0.6703(4) 0.4458(3) 0.62064(19) 0.0138(6) Uani 1 1 d . . .
H6 H 0.7409 0.4436 0.5650 0.017 Uiso 1 1 calc R . .
C7 C 0.4999(4) 0.5352(3) 0.62244(18) 0.0143(7) Uani 1 1 d . . .
H7 H 0.4539 0.5938 0.5679 0.017 Uiso 1 1 calc R . .
C8 C 0.3962(4) 0.5395(3) 0.70411(18) 0.0111(6) Uani 1 1 d . . .
H8 H 0.2800 0.6012 0.7050 0.013 Uiso 1 1 calc R . .
C9 C 0.4621(3) 0.4540(3) 0.78363(17) 0.0083(6) Uani 1 1 d . . .
C10 C 0.2143(3) 0.4181(3) 0.88808(18) 0.0089(6) Uani 1 1 d . . .
C11 C 0.2848(3) 0.3522(3) 1.05214(18) 0.0087(6) Uani 1 1 d . . .
C12 C 0.3170(4) 0.2577(3) 1.20781(18) 0.0136(6) Uani 1 1 d . . .
H12A H 0.2637 0.2014 1.2572 0.020 Uiso 1 1 calc R . .
H12B H 0.3110 0.3539 1.2261 0.020 Uiso 1 1 calc R . .
H12C H 0.4394 0.2040 1.1964 0.020 Uiso 1 1 calc R . .
C20 C 0.2207(4) 0.0514(3) 1.49100(19) 0.0147(7) Uani 1 1 d . . .
C21 C 0.3271(4) -0.0327(3) 1.5595(2) 0.0224(7) Uani 1 1 d . . .
H21 H 0.3765 -0.1351 1.5571 0.027 Uiso 1 1 calc R . .
C22 C 0.3612(4) 0.0328(3) 1.6316(2) 0.0234(8) Uani 1 1 d . . .
H22 H 0.4330 -0.0252 1.6788 0.028 Uiso 1 1 calc R . .
C23 C 0.2913(4) 0.1820(4) 1.6350(2) 0.0232(8) Uani 1 1 d . . .
H23 H 0.3166 0.2268 1.6839 0.028 Uiso 1 1 calc R . .
C24 C 0.1846(4) 0.2660(3) 1.56688(19) 0.0171(7) Uani 1 1 d . . .
H24 H 0.1356 0.3683 1.5695 0.020 Uiso 1 1 calc R . .
C25 C 0.1489(3) 0.2011(3) 1.49496(18) 0.0131(7) Uani 1 1 d . . .
Cl1 Cl 0.18385(10) -0.03242(8) 1.40043(5) 0.0262(3) Uani 1 1 d . . .
Cl2 Cl 0.01405(9) 0.30943(8) 1.41076(5) 0.0236(3) Uani 1 1 d . . .

loop_
_atom_site_aniso_label
_atom_site_aniso_U_11
_atom_site_aniso_U_22
_atom_site_aniso_U_33
_atom_site_aniso_U_23
_atom_site_aniso_U_13
_atom_site_aniso_U_12
S1 0.0157(5) 0.0123(4) 0.0104(4) 0.0012(3) -0.0024(3) -0.0091(3)
S2 0.0095(4) 0.0237(5) 0.0098(4) -0.0012(3) -0.0009(3) -0.0073(3)
O1 0.0148(11) 0.0229(11) 0.0099(10) 0.0046(9) -0.0016(8) -0.0138(9)
O2 0.0222(12) 0.0298(12) 0.0083(11) 0.0097(9) -0.0064(9) -0.0188(9)
O3 0.0149(12) 0.0241(11) 0.0088(10) 0.0015(8) 0.0010(8) -0.0137(9)
O4 0.0129(11) 0.0151(10) 0.0067(10) 0.0027(8) 0.0026(8) -0.0083(8)
N1 0.0146(13) 0.0117(12) 0.0107(13) 0.0044(11) -0.0027(10) -0.0098(10)
N2 0.0076(12) 0.0120(12) 0.0074(12) 0.0030(10) -0.0019(10) -0.0054(10)
N3 0.0075(13) 0.0157(12) 0.0032(12) 0.0003(10) 0.0007(9) -0.0064(9)
N4 0.0062(12) 0.0151(12) 0.0082(12) -0.0005(10) 0.0032(10) -0.0059(9)
C1 0.0222(18) 0.0371(19) 0.0107(16) 0.0037(14) -0.0058(13) -0.0178(15)
C2 0.0076(14) 0.0145(15) 0.0101(15) 0.0002(13) 0.0029(12) -0.0034(12)
C3 0.0070(14) 0.0070(13) 0.0094(15) -0.0008(12) 0.0030(12) 0.0001(11)
C4 0.0106(15) 0.0084(13) 0.0083(14) 0.0007(11) -0.0004(12) -0.0089(11)
C5 0.0112(15) 0.0112(14) 0.0100(15) -0.0036(12) 0.0043(12) -0.0068(11)
C6 0.0189(16) 0.0178(15) 0.0070(14) -0.0012(12) 0.0052(12) -0.0108(12)
C7 0.0240(17) 0.0138(14) 0.0072(15) 0.0027(12) -0.0026(13) -0.0101(13)
C8 0.0128(15) 0.0110(14) 0.0102(15) 0.0010(12) -0.0009(12) -0.0054(11)
C9 0.0126(15) 0.0095(14) 0.0069(14) -0.0019(11) 0.0027(12) -0.0101(11)
C10 0.0074(14) 0.0078(13) 0.0104(15) -0.0020(11) 0.0013(12) -0.0003(11)
C11 0.0076(15) 0.0083(14) 0.0096(15) -0.0026(12) 0.0039(12) -0.0015(11)
C12 0.0181(16) 0.0159(15) 0.0081(15) 0.0023(12) 0.0006(12) -0.0090(12)
C20 0.0142(16) 0.0181(15) 0.0128(15) -0.0024(13) 0.0064(12) -0.0078(12)
C21 0.0223(18) 0.0156(15) 0.0239(18) 0.0028(14) 0.0067(14) -0.0016(13)
C22 0.0194(17) 0.0318(19) 0.0122(16) 0.0068(14) 0.0005(14) -0.0010(14)
C23 0.0199(17) 0.0376(19) 0.0130(17) -0.0058(14) 0.0006(14) -0.0081(14)
C24 0.0184(17) 0.0165(15) 0.0145(16) -0.0036(13) 0.0051(13) -0.0028(13)
C25 0.0097(15) 0.0192(16) 0.0080(15) 0.0050(12) 0.0016(12) -0.0041(12)
Cl1 0.0332(5) 0.0277(5) 0.0242(5) -0.0115(4) 0.0049(4) -0.0167(4)
Cl2 0.0212(5) 0.0276(5) 0.0155(4) 0.0016(3) -0.0040(3) 0.0029(3)

loop_
_atom_type_symbol
_atom_type_description
_atom_type_scat_dispersion_real
_atom_type_scat_dispersion_imag
_atom_type_scat_source
C C 0.0181 0.0091 'International Tables Vol C Tables 4.2.6.8 and 6.1.1.4'
H H 0.0000 0.0000 'International Tables Vol C Tables 4.2.6.8 and 6.1.1.4'
N N 0.0311 0.0180 'International Tables Vol C Tables 4.2.6.8 and 6.1.1.4'
O O 0.0492 0.0322 'International Tables Vol C Tables 4.2.6.8 and 6.1.1.4'
S S 0.3331 0.5567 'International Tables Vol C Tables 4.2.6.8 and 6.1.1.4'
Cl Cl 0.3639 0.7018 'International Tables Vol C Tables 4.2.6.8 and 6.1.1.4'

loop_
_geom_angle_atom_site_label_1
_geom_angle_atom_site_label_2
_geom_angle_atom_site_label_3
_geom_angle
_geom_angle_site_symmetry_1
_geom_angle_site_symmetry_3
_geom_angle_publ_flag
C2 O2 C1 115.4(2) . . ?
C11 O4 C12 115.2(2) . . ?
C2 N1 C3 127.0(2) . . ?
C2 N1 H1 115.7(19) . . ?
C3 N1 H1 115.8(19) . . ?
C3 N2 C4 122.9(2) . . ?
C3 N2 H2 119.5(18) . . ?
C4 N2 H2 117.5(18) . . ?
C10 N3 C9 125.8(2) . . ?
C10 N3 H3 115.4(19) . . ?
C9 N3 H3 115.2(19) . . ?
C11 N4 C10 127.5(2) . . ?
C11 N4 H4 116.4(18) . . ?
C10 N4 H4 114.7(18) . . ?
O2 C1 H1A 109.5 . . ?
O2 C1 H1B 109.5 . . ?
H1A C1 H1B 109.5 . . ?
O2 C1 H1C 109.5 . . ?
H1A C1 H1C 109.5 . . ?
H1B C1 H1C 109.5 . . ?
O1 C2 O2 125.6(2) . . ?
O1 C2 N1 125.4(2) . . ?
O2 C2 N1 109.0(2) . . ?
N2 C3 N1 117.7(2) . . ?
N2 C3 S1 123.7(2) . . ?
N1 C3 S1 118.60(19) . . ?
C5 C4 C9 119.9(2) . . ?
C5 C4 N2 120.2(2) . . ?
C9 C4 N2 119.8(2) . . ?
C6 C5 C4 120.4(2) . . ?
C6 C5 H5 119.8 . . ?
C4 C5 H5 119.8 . . ?
C5 C6 C7 119.8(2) . . ?
C5 C6 H6 120.1 . . ?
C7 C6 H6 120.1 . . ?
C6 C7 C8 120.3(2) . . ?
C6 C7 H7 119.9 . . ?
C8 C7 H7 119.9 . . ?
C9 C8 C7 120.2(3) . . ?
C9 C8 H8 119.9 . . ?
C7 C8 H8 119.9 . . ?
C8 C9 C4 119.4(2) . . ?
C8 C9 N3 123.0(2) . . ?
C4 C9 N3 117.6(2) . . ?
N3 C10 N4 115.2(2) . . ?
N3 C10 S2 126.1(2) . . ?
N4 C10 S2 118.73(19) . . ?
O3 C11 O4 124.4(2) . . ?
O3 C11 N4 125.6(2) . . ?
O4 C11 N4 110.0(2) . . ?
O4 C12 H12A 109.5 . . ?
O4 C12 H12B 109.5 . . ?
H12A C12 H12B 109.5 . . ?
O4 C12 H12C 109.5 . . ?
H12A C12 H12C 109.5 . . ?
H12B C12 H12C 109.5 . . ?
C21 C20 C25 119.7(3) . . ?
C21 C20 Cl1 119.0(2) . . ?
C25 C20 Cl1 121.2(2) . . ?
C22 C21 C20 119.9(3) . . ?
C22 C21 H21 120.0 . . ?
C20 C21 H21 120.0 . . ?
C23 C22 C21 120.3(3) . . ?
C23 C22 H22 119.8 . . ?
C21 C22 H22 119.8 . . ?
C22 C23 C24 119.8(3) . . ?
C22 C23 H23 120.1 . . ?
C24 C23 H23 120.1 . . ?
C23 C24 C25 120.2(3) . . ?
C23 C24 H24 119.9 . . ?
C25 C24 H24 119.9 . . ?
C24 C25 C20 120.0(3) . . ?
C24 C25 Cl2 119.1(2) . . ?
C20 C25 Cl2 121.0(2) . . ?

loop_
_geom_bond_atom_site_label_1
_geom_bond_atom_site_label_2
_geom_bond_distance
_geom_bond_site_symmetry_2
_geom_bond_publ_flag
S1 C3 1.679(3) . ?
S2 C10 1.666(3) . ?
O1 C2 1.212(3) . ?
O2 C2 1.331(3) . ?
O2 C1 1.457(3) . ?
O3 C11 1.219(3) . ?
O4 C11 1.327(3) . ?
O4 C12 1.452(3) . ?
N1 C2 1.379(4) . ?
N1 C3 1.380(3) . ?
N1 H1 0.891(18) . ?
N2 C3 1.333(3) . ?
N2 C4 1.434(3) . ?
N2 H2 0.889(18) . ?
N3 C10 1.345(4) . ?
N3 C9 1.427(3) . ?
N3 H3 0.870(18) . ?
N4 C11 1.377(4) . ?
N4 C10 1.388(4) . ?
N4 H4 0.891(18) . ?
C1 H1A 0.9800 . ?
C1 H1B 0.9800 . ?
C1 H1C 0.9800 . ?
C4 C5 1.387(4) . ?
C4 C9 1.409(4) . ?
C5 C6 1.383(4) . ?
C5 H5 0.9500 . ?
C6 C7 1.389(4) . ?
C6 H6 0.9500 . ?
C7 C8 1.396(4) . ?
C7 H7 0.9500 . ?
C8 C9 1.382(4) . ?
C8 H8 0.9500 . ?
C12 H12A 0.9800 . ?
C12 H12B 0.9800 . ?
C12 H12C 0.9800 . ?
C20 C21 1.387(4) . ?
C20 C25 1.390(4) . ?
C20 Cl1 1.733(3) . ?
C21 C22 1.386(4) . ?
C21 H21 0.9500 . ?
C22 C23 1.383(4) . ?
C22 H22 0.9500 . ?
C23 C24 1.384(4) . ?
C23 H23 0.9500 . ?
C24 C25 1.386(4) . ?
C24 H24 0.9500 . ?
C25 Cl2 1.736(3) . ?

loop_
_geom_hbond_atom_site_label_D
_geom_hbond_atom_site_label_H
_geom_hbond_atom_site_label_A
_geom_hbond_distance_DH
_geom_hbond_distance_HA
_geom_hbond_distance_DA
_geom_hbond_angle_DHA
_geom_hbond_site_symmetry_A
N2 H2 O1 0.889(18) 2.06(2) 2.704(3) 128(2) .
N3 H3 O3 0.870(18) 1.96(2) 2.681(3) 140(3) .
N1 H1 S1 0.891(18) 2.49(2) 3.346(2) 161(3) 2_657
N2 H2 S2 0.889(18) 2.85(2) 3.553(2) 138(2) 1_655
N3 H3 O3 0.870(18) 2.33(2) 2.968(3) 130(2) 2_667
N4 H4 O1 0.891(18) 2.034(18) 2.920(3) 173(3) 1_455

loop_
_geom_torsion_atom_site_label_1
_geom_torsion_atom_site_label_2
_geom_torsion_atom_site_label_3
_geom_torsion_atom_site_label_4
_geom_torsion
_geom_torsion_site_symmetry_1
_geom_torsion_site_symmetry_2
_geom_torsion_site_symmetry_3
_geom_torsion_site_symmetry_4
_geom_torsion_publ_flag
C1 O2 C2 O1 -4.2(4) . . . . ?
C1 O2 C2 N1 175.8(2) . . . . ?
C3 N1 C2 O1 -11.6(4) . . . . ?
C3 N1 C2 O2 168.4(2) . . . . ?
C4 N2 C3 N1 -172.5(2) . . . . ?
C4 N2 C3 S1 7.6(3) . . . . ?
C2 N1 C3 N2 8.4(4) . . . . ?
C2 N1 C3 S1 -171.7(2) . . . . ?
C3 N2 C4 C5 -114.8(3) . . . . ?
C3 N2 C4 C9 67.5(3) . . . . ?
C9 C4 C5 C6 -0.7(4) . . . . ?
N2 C4 C5 C6 -178.4(2) . . . . ?
C4 C5 C6 C7 0.1(4) . . . . ?
C5 C6 C7 C8 0.4(4) . . . . ?
C6 C7 C8 C9 -0.4(4) . . . . ?
C7 C8 C9 C4 -0.2(4) . . . . ?
C7 C8 C9 N3 178.2(2) . . . . ?
C5 C4 C9 C8 0.7(3) . . . . ?
N2 C4 C9 C8 178.4(2) . . . . ?
C5 C4 C9 N3 -177.8(2) . . . . ?
N2 C4 C9 N3 -0.1(3) . . . . ?
C10 N3 C9 C8 61.9(4) . . . . ?
C10 N3 C9 C4 -119.6(3) . . . . ?
C9 N3 C10 N4 157.3(2) . . . . ?
C9 N3 C10 S2 -23.1(4) . . . . ?
C11 N4 C10 N3 -9.3(4) . . . . ?
C11 N4 C10 S2 171.0(2) . . . . ?
C12 O4 C11 O3 6.4(4) . . . . ?
C12 O4 C11 N4 -174.2(2) . . . . ?
C10 N4 C11 O3 16.0(4) . . . . ?
C10 N4 C11 O4 -163.4(2) . . . . ?
C25 C20 C21 C22 0.0(4) . . . . ?
Cl1 C20 C21 C22 178.6(2) . . . . ?
C20 C21 C22 C23 -0.7(5) . . . . ?
C21 C22 C23 C24 1.0(4) . . . . ?
C22 C23 C24 C25 -0.6(4) . . . . ?
C23 C24 C25 C20 -0.1(4) . . . . ?
C23 C24 C25 Cl2 179.9(2) . . . . ?
C21 C20 C25 C24 0.4(4) . . . . ?
Cl1 C20 C25 C24 -178.2(2) . . . . ?
C21 C20 C25 Cl2 -179.6(2) . . . . ?
Cl1 C20 C25 Cl2 1.9(3) . . . . ?

loop_
_cod_related_entry_id
_cod_related_entry_database
_cod_related_entry_code
1 ChemSpider 30653609
